data_4101493
loop_
_publ_author_name
'Yeung, Ying-Yeung'
'Hong, Sungwoo'
'Corey, E J'

_publ_section_title
;
 A short enantioselective pathway for the synthesis of the
 anti-influenza neuramidase inhibitor oseltamivir from 1,3-butadiene
 and acrylic acid.
;
_journal_issue 19
_journal_name_full 'Journal of the American Chemical Society'
_journal_page_first 6310
_journal_page_last 6311
_journal_paper_doi 10.1021/ja0616433
_journal_volume 128
_journal_year 2006
_chemical_formula_sum 'C16 H25 Br Cl2 N2 O5'
_chemical_formula_weight 476.19
_chemical_name_systematic
; 
 ? 
;
_space_group_IT_number 9
_symmetry_cell_setting monoclinic
_symmetry_space_group_name_Hall 'C -2yc'
_symmetry_space_group_name_H-M 'C 1 c 1'
_atom_sites_solution_hydrogens difmap
_atom_sites_solution_primary direct
_atom_sites_solution_secondary difmap
_audit_creation_method SHELXL-97
_cell_angle_alpha 90.00
_cell_angle_beta 122.091(3)
_cell_angle_gamma 90.00
_cell_formula_units_Z 4
_cell_length_a 10.836(2)
_cell_length_b 23.767(5)
_cell_length_c 9.844(2)
_cell_measurement_reflns_used 913
_cell_measurement_temperature 193(2)
_cell_measurement_theta_max 27.80
_cell_measurement_theta_min 2.38
_cell_volume 2147.8(8)
_computing_cell_refinement 'SMART (BRUKER, V5.625, 2001)'
_computing_data_collection 'ASTRO (BRUKER, V5.007, 1997)'
_computing_data_reduction 'SAINT (BRUKER, V6.22, 2001)'
_computing_molecular_graphics 'SHELXTL (BRUKER, 2000, V6.1)'
_computing_publication_material 'XCIF (Sheldrick and BRUKER, 1997, V5.1)'
_computing_structure_refinement 'SHELXL-97 (Sheldrick, 1997)'
_computing_structure_solution 'SHELXS-97 (Sheldrick, 1990)'
_diffrn_ambient_temperature 193(2)
_diffrn_detector_area_resol_mean 836.6
_diffrn_measured_fraction_theta_full 0.991
_diffrn_measured_fraction_theta_max 0.991
_diffrn_measurement_device_type 'Bruker CCD'
_diffrn_measurement_method '\w, 0.3 deg'
_diffrn_radiation_monochromator graphite
_diffrn_radiation_source 'normal-focus sealed tube'
_diffrn_radiation_type MoK\a
_diffrn_radiation_wavelength 0.71073
_diffrn_reflns_av_R_equivalents 0.0185
_diffrn_reflns_av_sigmaI/netI 0.0516
_diffrn_reflns_limit_h_max 14
_diffrn_reflns_limit_h_min -14
_diffrn_reflns_limit_k_max 31
_diffrn_reflns_limit_k_min -20
_diffrn_reflns_limit_l_max 12
_diffrn_reflns_limit_l_min -11
_diffrn_reflns_number 6735
_diffrn_reflns_theta_full 27.88
_diffrn_reflns_theta_max 27.88
_diffrn_reflns_theta_min 2.38
_diffrn_standards_decay_% <1
_diffrn_standards_interval_count 0
_diffrn_standards_number 0
_exptl_absorpt_coefficient_mu 2.190
_exptl_absorpt_correction_T_max 0.8108
_exptl_absorpt_correction_T_min 0.7791
_exptl_absorpt_correction_type empirical
_exptl_absorpt_process_details SADABS
_exptl_crystal_colour colorless
_exptl_crystal_density_diffrn 1.473
_exptl_crystal_density_meas 0
_exptl_crystal_density_method 'not measured'
_exptl_crystal_description chunk
_exptl_crystal_F_000 976
_exptl_crystal_size_max 0.12
_exptl_crystal_size_mid 0.12
_exptl_crystal_size_min 0.10
_refine_diff_density_max 0.392
_refine_diff_density_min -0.379
_refine_diff_density_rms 0.053
_refine_ls_abs_structure_details 'Flack H D (1983), Acta Cryst. A39, 876-881'
_refine_ls_abs_structure_Flack 0.017(6)
_refine_ls_extinction_method none
_refine_ls_goodness_of_fit_ref 1.017
_refine_ls_hydrogen_treatment constr
_refine_ls_matrix_type full
_refine_ls_number_parameters 335
_refine_ls_number_reflns 3964
_refine_ls_number_restraints 2
_refine_ls_restrained_S_all 1.017
_refine_ls_R_factor_all 0.0305
_refine_ls_R_factor_gt 0.0275
_refine_ls_shift/su_max 0.018
_refine_ls_shift/su_mean 0.001
_refine_ls_structure_factor_coef Fsqd
_refine_ls_weighting_details 'calc w=1/[\s^2^(Fo^2^)+(0.0273P)^2^+0.0000P] where P=(Fo^2^+2Fc^2^)/3'
_refine_ls_weighting_scheme calc
_refine_ls_wR_factor_gt 0.0642
_refine_ls_wR_factor_ref 0.0653
_reflns_number_gt 3712
_reflns_number_total 3964
_reflns_threshold_expression >2sigma(I)
_cod_data_source_file ja0616433si20060309_104104.cif
_cod_data_source_block ejc106t
_cod_depositor_comments
;
The following automatic conversions were performed:
'_symmetry_cell_setting' value 'Monoclinic' changed to 'monoclinic'
according to '/home/saulius/struct/CIF-dictionaries/cif_core.dic'
dictionary named 'cif_core.dic' version 2.4.1 from
2010-06-29.

'_exptl_absorpt_correction_type' value 'Empirical' changed to
'empirical' according to
'/home/saulius/struct/CIF-dictionaries/cif_core.dic' dictionary named
'cif_core.dic' version 2.4.1 from 2010-06-29.

Automatic conversion script
Id: cif_fix_enum 1527 2010-12-29 10:47:43Z saulius 
;
_cod_original_sg_symbol_H-M Cc
_cod_database_code 4101493

loop_
_symmetry_equiv_pos_as_xyz
'x, y, z'
'x, -y, z+1/2'
'x+1/2, y+1/2, z'
'x+1/2, -y+1/2, z+1/2'

loop_
_atom_site_label
_atom_site_type_symbol
_atom_site_fract_x
_atom_site_fract_y
_atom_site_fract_z
_atom_site_U_iso_or_equiv
_atom_site_adp_type
_atom_site_occupancy
_atom_site_symmetry_multiplicity
_atom_site_calc_flag
Br1 Br 0.58552(2) 0.819682(10) 0.18990(2) 0.03407(8) Uani 1 1 d
O1 O 0.19108(19) 0.79854(9) 0.3202(2) 0.0362(4) Uani 1 1 d
O2 O 0.2793(2) 0.88529(9) 0.4253(3) 0.0403(5) Uani 1 1 d
O3 O 1.0658(2) 0.86490(9) 0.7829(2) 0.0373(4) Uani 1 1 d
O4 O 0.9510(2) 0.79675(10) 0.8269(3) 0.0460(5) Uani 1 1 d
O5 O 0.5954(3) 1.01255(10) 0.1606(3) 0.0466(6) Uani 1 1 d
N1 N 0.4084(2) 0.82296(11) 0.3752(3) 0.0321(5) Uani 1 1 d
H1 H 0.416(3) 0.7927(13) 0.356(3) 0.017(7) Uiso 1 1 d
N2 N 0.6399(2) 0.97744(9) 0.3954(3) 0.0271(4) Uani 1 1 d
H2 H 0.630(3) 0.9808(13) 0.475(4) 0.035(8) Uiso 1 1 d
C1 C 0.5542(2) 0.88122(11) 0.3036(3) 0.0255(5) Uani 1 1 d
H3 H 0.472(3) 0.8970(11) 0.235(4) 0.020(6) Uiso 1 1 d
C2 C 0.5376(3) 0.85789(11) 0.4369(3) 0.0259(5) Uani 1 1 d
H4 H 0.521(3) 0.8891(14) 0.480(4) 0.024(7) Uiso 1 1 d
C3 C 0.6742(3) 0.82654(12) 0.5638(3) 0.0297(6) Uani 1 1 d
H6 H 0.671(3) 0.7910(15) 0.526(4) 0.032(8) Uiso 1 1 d
H5 H 0.664(3) 0.8224(11) 0.647(4) 0.021(7) Uiso 1 1 d
C4 C 0.8106(2) 0.85831(11) 0.6061(3) 0.0241(5) Uani 1 1 d
C5 C 0.8140(3) 0.90119(11) 0.5222(3) 0.0254(5) Uani 1 1 d
H7 H 0.893(3) 0.9180(11) 0.550(3) 0.017(6) Uiso 1 1 d
C6 C 0.6823(3) 0.92247(11) 0.3693(3) 0.0257(5) Uani 1 1 d
H8 H 0.701(3) 0.9265(12) 0.292(4) 0.022(7) Uiso 1 1 d
C7 C 0.2919(3) 0.83975(12) 0.3780(3) 0.0286(5) Uani 1 1 d
C8 C 0.0496(3) 0.80698(14) 0.3064(4) 0.0383(7) Uani 1 1 d
C9 C -0.0376(4) 0.8511(2) 0.1832(5) 0.0590(11) Uani 1 1 d
H10 H -0.002(5) 0.8840(19) 0.197(5) 0.056(13) Uiso 1 1 d
H9 H -0.060(4) 0.8479(18) 0.070(6) 0.061(12) Uiso 1 1 d
H11 H -0.122(5) 0.8552(16) 0.174(5) 0.058(11) Uiso 1 1 d
C10 C -0.0185(4) 0.7478(2) 0.2544(7) 0.0667(13) Uani 1 1 d
H12 H -0.036(4) 0.7512(16) 0.159(5) 0.050(12) Uiso 1 1 d
H14 H 0.071(6) 0.713(2) 0.356(7) 0.099(17) Uiso 1 1 d
H13 H -0.092(6) 0.7433(19) 0.258(6) 0.077(14) Uiso 1 1 d
C11 C 0.0711(4) 0.81972(17) 0.4679(4) 0.0443(8) Uani 1 1 d
H17 H -0.020(4) 0.8148(12) 0.468(4) 0.030(9) Uiso 1 1 d
H15 H 0.112(5) 0.8605(19) 0.510(6) 0.065(12) Uiso 1 1 d
H16 H 0.124(6) 0.794(2) 0.528(7) 0.079(16) Uiso 1 1 d
C12 C 0.9469(3) 0.83656(11) 0.7495(3) 0.0289(5) Uani 1 1 d
C13 C 1.2019(4) 0.8431(2) 0.9119(5) 0.0498(9) Uani 1 1 d
H20 H 1.269(5) 0.8631(16) 0.912(5) 0.050(10) Uiso 1 1 d
H19 H 1.205(5) 0.848(2) 0.999(7) 0.076(15) Uiso 1 1 d
H18 H 1.228(5) 0.808(2) 0.909(6) 0.060(14) Uiso 1 1 d
C14 C 0.5988(3) 1.01924(13) 0.2860(3) 0.0320(6) Uani 1 1 d
C15 C 0.5599(5) 1.07394(15) 0.3291(5) 0.0499(9) Uani 1 1 d
H22 H 0.491(5) 1.0880(19) 0.251(7) 0.066(13) Uiso 1 1 d
H23 H 0.623(8) 1.104(3) 0.340(9) 0.12(2) Uiso 1 1 d
H21 H 0.564(6) 1.078(2) 0.412(8) 0.10(2) Uiso 1 1 d
Cl1 Cl -0.04592(12) 0.99826(5) 0.85026(15) 0.0775(3) Uani 1 1 d
Cl2 Cl 0.22452(13) 0.97437(6) 1.14844(15) 0.0776(3) Uani 1 1 d
C1S C 0.1429(4) 0.99802(19) 0.9485(5) 0.0565(9) Uani 1 1 d
H1S H 0.156(4) 0.9641(15) 0.883(5) 0.049(10) Uiso 1 1 d
H2S H 0.150(6) 1.047(2) 0.942(7) 0.103(18) Uiso 1 1 d

loop_
_atom_site_aniso_label
_atom_site_aniso_U_11
_atom_site_aniso_U_22
_atom_site_aniso_U_33
_atom_site_aniso_U_23
_atom_site_aniso_U_13
_atom_site_aniso_U_12
Br1 0.03274(11) 0.03992(14) 0.03060(12) -0.00920(13) 0.01753(9) 0.00059(13)
O1 0.0255(8) 0.0423(11) 0.0464(12) -0.0150(9) 0.0228(9) -0.0065(8)
O2 0.0322(9) 0.0351(12) 0.0567(13) -0.0072(9) 0.0256(10) 0.0004(8)
O3 0.0259(8) 0.0386(12) 0.0314(10) 0.0052(8) 0.0044(8) 0.0010(8)
O4 0.0443(11) 0.0388(12) 0.0427(12) 0.0153(10) 0.0149(10) 0.0025(10)
O5 0.0678(15) 0.0481(13) 0.0337(13) 0.0131(10) 0.0335(12) 0.0141(11)
N1 0.0290(11) 0.0300(14) 0.0421(13) -0.0124(10) 0.0222(11) -0.0061(9)
N2 0.0348(11) 0.0283(11) 0.0206(10) 0.0018(8) 0.0163(9) 0.0012(9)
C1 0.0201(10) 0.0303(13) 0.0241(11) -0.0037(9) 0.0105(10) 0.0030(9)
C2 0.0238(11) 0.0288(14) 0.0285(12) -0.0055(10) 0.0163(10) -0.0031(10)
C3 0.0284(12) 0.0326(16) 0.0292(13) 0.0012(11) 0.0160(11) -0.0057(10)
C4 0.0233(11) 0.0251(13) 0.0222(11) -0.0021(9) 0.0109(10) 0.0003(9)
C5 0.0208(10) 0.0287(13) 0.0253(11) -0.0023(9) 0.0113(9) -0.0030(10)
C6 0.0263(11) 0.0296(14) 0.0236(11) 0.0022(9) 0.0149(10) 0.0020(10)
C7 0.0233(11) 0.0334(14) 0.0282(12) 0.0010(10) 0.0132(10) 0.0021(10)
C8 0.0254(12) 0.0521(19) 0.0436(16) -0.0107(13) 0.0225(12) -0.0067(11)
C9 0.0319(16) 0.091(4) 0.049(2) 0.012(2) 0.0181(15) 0.0081(19)
C10 0.0480(19) 0.080(3) 0.094(4) -0.047(3) 0.052(2) -0.030(2)
C11 0.0410(16) 0.057(2) 0.0461(18) -0.0041(16) 0.0306(15) 0.0003(16)
C12 0.0316(12) 0.0242(13) 0.0282(12) -0.0033(10) 0.0142(11) 0.0005(10)
C13 0.0301(15) 0.052(2) 0.0419(19) -0.0005(16) 0.0019(14) 0.0028(15)
C14 0.0368(14) 0.0324(15) 0.0277(13) 0.0055(11) 0.0177(12) 0.0017(11)
C15 0.073(2) 0.0346(18) 0.0406(19) 0.0082(14) 0.0295(19) 0.0131(17)
Cl1 0.0547(5) 0.0796(8) 0.0827(8) -0.0287(6) 0.0260(5) 0.0049(5)
Cl2 0.0713(6) 0.0957(9) 0.0719(7) 0.0176(6) 0.0420(6) 0.0197(6)
C1S 0.0486(19) 0.053(2) 0.065(2) 0.0081(19) 0.029(2) 0.0021(17)

loop_
_atom_type_symbol
_atom_type_description
_atom_type_scat_dispersion_real
_atom_type_scat_dispersion_imag
_atom_type_scat_source
C C 0.0033 0.0016 'International Tables Vol C Tables 4.2.6.8 and 6.1.1.4'
H H 0.0000 0.0000 'International Tables Vol C Tables 4.2.6.8 and 6.1.1.4'
N N 0.0061 0.0033 'International Tables Vol C Tables 4.2.6.8 and 6.1.1.4'
O O 0.0106 0.0060 'International Tables Vol C Tables 4.2.6.8 and 6.1.1.4'
Br Br -0.2901 2.4595 'International Tables Vol C Tables 4.2.6.8 and 6.1.1.4'
Cl Cl 0.1484 0.1585 'International Tables Vol C Tables 4.2.6.8 and 6.1.1.4'

loop_
_geom_angle_atom_site_label_1
_geom_angle_atom_site_label_2
_geom_angle_atom_site_label_3
_geom_angle
C7 O1 C8 120.6(2)
C12 O3 C13 116.1(3)
C7 N1 C2 122.1(3)
C7 N1 H1 121(2)
C2 N1 H1 116(2)
C14 N2 C6 121.4(2)
C14 N2 H2 121(2)
C6 N2 H2 117(2)
C2 C1 C6 111.4(2)
C2 C1 Br1 110.68(18)
C6 C1 Br1 108.80(16)
C2 C1 H3 107(2)
C6 C1 H3 111.9(18)
Br1 C1 H3 107.1(19)
N1 C2 C1 112.1(2)
N1 C2 C3 111.2(2)
C1 C2 C3 112.1(2)
N1 C2 H4 105.7(18)
C1 C2 H4 104.3(19)
C3 C2 H4 111.0(18)
C4 C3 C2 111.2(2)
C4 C3 H6 113(2)
C2 C3 H6 108(2)
C4 C3 H5 112.8(19)
C2 C3 H5 105.3(19)
H6 C3 H5 106(3)
C5 C4 C12 121.0(2)
C5 C4 C3 124.1(2)
C12 C4 C3 114.8(2)
C4 C5 C6 123.7(2)
C4 C5 H7 121.2(18)
C6 C5 H7 115.0(18)
N2 C6 C5 110.2(2)
N2 C6 C1 110.42(19)
C5 C6 C1 111.8(2)
N2 C6 H8 107.0(19)
C5 C6 H8 111.3(18)
C1 C6 H8 106.0(18)
O2 C7 N1 125.0(3)
O2 C7 O1 125.3(2)
N1 C7 O1 109.7(2)
O1 C8 C9 110.3(3)
O1 C8 C11 111.0(2)
C9 C8 C11 112.9(3)
O1 C8 C10 101.3(2)
C9 C8 C10 112.6(4)
C11 C8 C10 108.2(3)
C8 C9 H10 118(3)
C8 C9 H9 121(2)
H10 C9 H9 94(4)
C8 C9 H11 109(3)
H10 C9 H11 106(4)
H9 C9 H11 106(4)
C8 C10 H12 94(3)
C8 C10 H14 107(3)
H12 C10 H14 124(4)
C8 C10 H13 114(3)
H12 C10 H13 113(5)
H14 C10 H13 104(4)
C8 C11 H17 112(2)
C8 C11 H15 113(2)
H17 C11 H15 109(3)
C8 C11 H16 105(4)
H17 C11 H16 103(4)
H15 C11 H16 114(5)
O4 C12 O3 122.5(2)
O4 C12 C4 123.9(2)
O3 C12 C4 113.6(2)
O3 C13 H20 105(3)
O3 C13 H19 108(3)
H20 C13 H19 109(4)
O3 C13 H18 120(3)
H20 C13 H18 103(4)
H19 C13 H18 110(5)
O5 C14 N2 121.8(3)
O5 C14 C15 122.4(3)
N2 C14 C15 115.8(3)
C14 C15 H22 110(3)
C14 C15 H23 113(5)
H22 C15 H23 92(5)
C14 C15 H21 122(4)
H22 C15 H21 116(5)
H23 C15 H21 98(6)
Cl1 C1S Cl2 111.4(2)
Cl1 C1S H1S 99(2)
Cl2 C1S H1S 106(2)
Cl1 C1S H2S 93(3)
Cl2 C1S H2S 112(3)
H1S C1S H2S 133(4)

loop_
_geom_bond_atom_site_label_1
_geom_bond_atom_site_label_2
_geom_bond_distance
Br1 C1 1.977(2)
O1 C7 1.348(3)
O1 C8 1.479(3)
O2 C7 1.215(3)
O3 C12 1.331(3)
O3 C13 1.438(4)
O4 C12 1.201(4)
O5 C14 1.226(4)
N1 C7 1.338(3)
N1 C2 1.454(3)
N1 H1 0.76(3)
N2 C14 1.354(4)
N2 C6 1.452(3)
N2 H2 0.85(4)
C1 C2 1.521(4)
C1 C6 1.534(3)
C1 H3 0.86(3)
C2 C3 1.530(4)
C2 H4 0.92(3)
C3 C4 1.508(3)
C3 H6 0.92(4)
C3 H5 0.89(3)
C4 C5 1.325(4)
C4 C12 1.492(3)
C5 C6 1.508(3)
C5 H7 0.84(3)
C6 H8 0.89(3)
C8 C9 1.499(5)
C8 C11 1.510(4)
C8 C10 1.543(5)
C9 H10 0.85(4)
C9 H9 1.01(5)
C9 H11 0.87(4)
C10 H12 0.85(4)
C10 H14 1.26(6)
C10 H13 0.82(5)
C11 H17 0.99(4)
C11 H15 1.05(5)
C11 H16 0.82(5)
C13 H20 0.87(4)
C13 H19 0.85(6)
C13 H18 0.88(5)
C14 C15 1.496(5)
C15 H22 0.81(5)
C15 H23 0.96(8)
C15 H21 0.80(7)
Cl1 C1S 1.738(4)
Cl2 C1S 1.767(5)
C1S H1S 1.08(4)
C1S H2S 1.18(5)

loop_
_geom_hbond_atom_site_label_D
_geom_hbond_atom_site_label_H
_geom_hbond_atom_site_label_A
_geom_hbond_distance_DH
_geom_hbond_distance_HA
_geom_hbond_distance_DA
_geom_hbond_angle_DHA
_geom_hbond_site_symmetry_A
N1 H1 O4 0.76(3) 2.20(3) 2.961(4) 174(3) 4_464
N2 H2 O5 0.85(4) 2.05(4) 2.906(3) 177(3) 2_575

loop_
_geom_torsion_atom_site_label_1
_geom_torsion_atom_site_label_2
_geom_torsion_atom_site_label_3
_geom_torsion_atom_site_label_4
_geom_torsion
C7 N1 C2 C1 -108.9(3)
C7 N1 C2 C3 124.7(3)
C6 C1 C2 N1 174.5(2)
Br1 C1 C2 N1 -64.4(2)
C6 C1 C2 C3 -59.6(3)
Br1 C1 C2 C3 61.5(2)
N1 C2 C3 C4 169.7(2)
C1 C2 C3 C4 43.3(3)
C2 C3 C4 C5 -12.9(4)
C2 C3 C4 C12 169.2(2)
C12 C4 C5 C6 175.2(2)
C3 C4 C5 C6 -2.5(4)
C14 N2 C6 C5 138.1(3)
C14 N2 C6 C1 -97.9(3)
C4 C5 C6 N2 110.5(3)
C4 C5 C6 C1 -12.7(3)
C2 C1 C6 N2 -80.4(2)
Br1 C1 C6 N2 157.31(16)
C2 C1 C6 C5 42.7(3)
Br1 C1 C6 C5 -79.6(2)
C2 N1 C7 O2 2.7(5)
C2 N1 C7 O1 -177.3(2)
C8 O1 C7 O2 1.5(4)
C8 O1 C7 N1 -178.4(2)
C7 O1 C8 C9 66.5(4)
C7 O1 C8 C11 -59.4(4)
C7 O1 C8 C10 -174.0(3)
C13 O3 C12 O4 3.7(5)
C13 O3 C12 C4 -175.1(3)
C5 C4 C12 O4 -177.5(3)
C3 C4 C12 O4 0.4(4)
C5 C4 C12 O3 1.3(4)
C3 C4 C12 O3 179.2(2)
C6 N2 C14 O5 0.0(4)
C6 N2 C14 C15 -179.2(3)
